data_7703329
loop_
_publ_author_name
'Olivares, Marta'
'Kn\"orr, Pascal'
'Albrecht, Martin'

_publ_section_title
;
 Aerobic dehydrogenation of amines to nitriles catalyzed by triazolylidene
 ruthenium complexes with O<sub>2</sub> as terminal oxidant.
;
_journal_issue 6
_journal_name_full 'Dalton transactions (Cambridge, England : 2003)'
_journal_page_first 1981
_journal_page_last 1991
_journal_paper_doi 10.1039/c9dt04873a
_journal_volume 49
_journal_year 2020
_chemical_formula_moiety 'C22 H28 Cl N4 O3 Ru, C F3 O3 S, 0.301(H2 O)'
_chemical_formula_sum 'C23 H28.6 Cl F3 N4 O6.3 Ru S'
_chemical_formula_weight 687.48
_space_group_IT_number 2
_space_group_name_Hall '-P 1'
_space_group_name_H-M_alt 'P -1'
_symmetry_cell_setting triclinic
_symmetry_Int_Tables_number 2
_symmetry_space_group_name_Hall '-P 1'
_symmetry_space_group_name_H-M 'P -1'
_atom_sites_solution_hydrogens mixed
_audit_creation_date 2016-11-30T15:42:21-00:00
_audit_creation_method 'WinGX routine CIF_UPDATE'
_audit_update_record
;
2019-10-10 deposited with the CCDC.	2020-01-21 downloaded from the CCDC.
;
_cell_angle_alpha 75.559(3)
_cell_angle_beta 78.781(2)
_cell_angle_gamma 62.824(3)
_cell_formula_units_Z 2
_cell_length_a 9.7705(2)
_cell_length_b 10.1541(3)
_cell_length_c 16.0919(5)
_cell_measurement_reflns_used 13123
_cell_measurement_temperature 173(2)
_cell_measurement_theta_max 28.026
_cell_measurement_theta_min 2.278
_cell_volume 1369.33(8)
_computing_cell_refinement 'CrysAlisPro 1.171.38.41 (Rigaku OD, 2015)'
_computing_data_collection 'CrysAlisPro 1.171.38.41 (Rigaku OD, 2015)'
_computing_data_reduction 'CrysAlisPro 1.171.38.41 (Rigaku OD, 2015)'
_computing_structure_refinement 'SHELXL-2016/6 (Sheldrick, 2016)'
_diffrn_ambient_environment N~2~
_diffrn_ambient_temperature 173(2)
_diffrn_detector 'CCD plate'
_diffrn_detector_area_resol_mean 16.0965
_diffrn_detector_type Eos
_diffrn_measured_fraction_theta_full 1
_diffrn_measured_fraction_theta_max 0.923
_diffrn_measurement_device 'four-circle diffractometer'
_diffrn_measurement_device_type 'SuperNova, Single source at offset, Eos'
_diffrn_measurement_method '\w scans'
_diffrn_orient_matrix_type 'CrysAlisPro convention (1999,Acta A55,543-557)'
_diffrn_orient_matrix_UB_11 -0.0080388
_diffrn_orient_matrix_UB_12 -0.0162883
_diffrn_orient_matrix_UB_13 0.045702
_diffrn_orient_matrix_UB_21 -0.0331942
_diffrn_orient_matrix_UB_22 0.0780629
_diffrn_orient_matrix_UB_23 0.0009694
_diffrn_orient_matrix_UB_31 -0.0745102
_diffrn_orient_matrix_UB_32 0.0047444
_diffrn_orient_matrix_UB_33 -0.000654
_diffrn_radiation_monochromator mirror
_diffrn_radiation_probe x-ray
_diffrn_radiation_type MoK\a
_diffrn_radiation_wavelength 0.71073
_diffrn_reflns_av_R_equivalents 0.0244
_diffrn_reflns_av_unetI/netI 0.0358
_diffrn_reflns_Laue_measured_fraction_full 1
_diffrn_reflns_Laue_measured_fraction_max 0.923
_diffrn_reflns_limit_h_max 12
_diffrn_reflns_limit_h_min -12
_diffrn_reflns_limit_k_max 13
_diffrn_reflns_limit_k_min -13
_diffrn_reflns_limit_l_max 21
_diffrn_reflns_limit_l_min -20
_diffrn_reflns_number 21468
_diffrn_reflns_point_group_measured_fraction_full 1
_diffrn_reflns_point_group_measured_fraction_max 0.923
_diffrn_reflns_theta_full 25.242
_diffrn_reflns_theta_max 28.196
_diffrn_reflns_theta_min 2.294
_diffrn_source 'micro-focus sealed X-ray tube'
_diffrn_source_type 'SuperNova (Mo) X-ray Source'
_exptl_absorpt_coefficient_mu 0.814
_exptl_absorpt_correction_T_max 0.942
_exptl_absorpt_correction_T_min 0.801
_exptl_absorpt_correction_type gaussian
_exptl_absorpt_process_details
;
        CrysAlisPro 1.171.38.41 (Rigaku Oxford Diffraction, 2015)
Numerical absorption correction based on gaussian integration over
                        a multifaceted crystal model
        Empirical absorption correction using spherical harmonics,
 implemented in SCALE3 ABSPACK scaling algorithm.
;
_exptl_crystal_colour yellow
_exptl_crystal_density_diffrn 1.667
_exptl_crystal_description prism
_exptl_crystal_F_000 698
_exptl_crystal_size_max 0.436
_exptl_crystal_size_mid 0.228
_exptl_crystal_size_min 0.075
_refine_diff_density_max 0.54
_refine_diff_density_min -0.541
_refine_diff_density_rms 0.061
_refine_ls_extinction_method none
_refine_ls_goodness_of_fit_ref 0.963
_refine_ls_hydrogen_treatment constr
_refine_ls_matrix_type full
_refine_ls_number_parameters 371
_refine_ls_number_reflns 6208
_refine_ls_number_restraints 0
_refine_ls_restrained_S_all 0.963
_refine_ls_R_factor_all 0.0292
_refine_ls_R_factor_gt 0.026
_refine_ls_shift/su_max 0.001
_refine_ls_shift/su_mean 0
_refine_ls_structure_factor_coef Fsqd
_refine_ls_weighting_details 'w=1/[\s^2^(Fo^2^)+(0.0296P)^2^+1.3053P] where P=(Fo^2^+2Fc^2^)/3'
_refine_ls_weighting_scheme calc
_refine_ls_wR_factor_gt 0.0626
_refine_ls_wR_factor_ref 0.0649
_reflns_Friedel_coverage 0
_reflns_number_gt 5734
_reflns_number_total 6208
_reflns_threshold_expression 'I > 2\s(I)'
_cod_data_source_file c9dt04873a2.cif
_cod_data_source_block complex4b_16ma145_mo-269
_cod_depositor_comments 'Adding full bibliography for 7703329--7703332.cif.'
_cod_original_formula_sum 'C23 H28.60 Cl F3 N4 O6.30 Ru S'
_cod_database_code 7703329

loop_
_symmetry_equiv_pos_as_xyz
'x, y, z'
'-x, -y, -z'

loop_
_atom_site_label
_atom_site_type_symbol
_atom_site_fract_x
_atom_site_fract_y
_atom_site_fract_z
_atom_site_U_iso_or_equiv
_atom_site_adp_type
_atom_site_occupancy
_atom_site_site_symmetry_order
_atom_site_calc_flag
_atom_site_refinement_flags_posn
_atom_site_refinement_flags_adp
_atom_site_refinement_flags_occupancy
_atom_site_disorder_assembly
_atom_site_disorder_group
C1 C 0.8070(2) 0.1782(2) 0.81838(12) 0.0222(4) Uani 1 1 d . . . . .
C2 C 0.8463(2) 0.0247(2) 0.83315(12) 0.0242(4) Uani 1 1 d . . . . .
C3 C 0.7151(3) -0.1398(2) 0.92569(15) 0.0348(5) Uani 1 1 d . . . . .
H3A H 0.609386 -0.117476 0.951865 0.052 Uiso 1 1 calc R U . . .
H3B H 0.787262 -0.195324 0.970231 0.052 Uiso 1 1 calc R U . . .
H3C H 0.740603 -0.201119 0.881676 0.052 Uiso 1 1 calc R U . . .
C4 C 0.9832(2) -0.1036(2) 0.80262(13) 0.0260(4) Uani 1 1 d . . . . .
C5 C 1.1964(2) -0.1673(3) 0.69546(16) 0.0376(5) Uani 1 1 d . . . . .
H5A H 1.242307 -0.260377 0.738454 0.045 Uiso 1 1 calc R U . . .
H5B H 1.276061 -0.129705 0.671812 0.045 Uiso 1 1 calc R U . . .
C6 C 1.1466(3) -0.2013(3) 0.62468(17) 0.0459(6) Uani 1 1 d . . . . .
H6A H 1.073226 -0.245149 0.648852 0.069 Uiso 1 1 calc R U . . .
H6B H 1.237009 -0.273053 0.594983 0.069 Uiso 1 1 calc R U . . .
H6C H 1.096937 -0.108174 0.583643 0.069 Uiso 1 1 calc R U . . .
C7 C 0.5810(2) 0.3829(2) 0.87175(12) 0.0218(4) Uani 1 1 d . . . . .
C8 C 0.4326(2) 0.4470(2) 0.91022(12) 0.0245(4) Uani 1 1 d . . . . .
H8 H 0.375109 0.389339 0.932118 0.029 Uiso 1 1 calc R U . . .
C9 C 0.3692(2) 0.5982(2) 0.91612(12) 0.0251(4) Uani 1 1 d . . . . .
H9 H 0.266486 0.647056 0.941113 0.03 Uiso 1 1 calc R U . . .
C10 C 0.4593(2) 0.6760(2) 0.88469(13) 0.0257(4) Uani 1 1 d . . . . .
C11 C 0.6072(2) 0.6034(2) 0.84438(13) 0.0259(4) Uani 1 1 d . . . . .
H11 H 0.66687 0.658661 0.821183 0.031 Uiso 1 1 calc R U . . .
C12 C 0.2628(2) 0.9174(2) 0.90864(15) 0.0338(5) Uani 1 1 d . . . . .
H12A H 0.203996 0.929313 0.862234 0.051 Uiso 1 1 calc R U . . .
H12B H 0.253643 1.015902 0.912541 0.051 Uiso 1 1 calc R U . . .
H12C H 0.221774 0.874161 0.963412 0.051 Uiso 1 1 calc R U . . .
C13 C 1.1027(2) 0.3824(2) 0.73515(13) 0.0256(4) Uani 1 1 d . . . . .
C14 C 0.9702(2) 0.5200(2) 0.71969(13) 0.0241(4) Uani 1 1 d . . . . .
H14 H 0.958469 0.604841 0.740304 0.029 Uiso 1 1 calc R U . . .
C15 C 0.8544(2) 0.5316(2) 0.67332(12) 0.0242(4) Uani 1 1 d . . . . .
H15 H 0.763984 0.62382 0.665536 0.029 Uiso 1 1 calc R U . . .
C16 C 0.8689(2) 0.4106(2) 0.63825(12) 0.0251(4) Uani 1 1 d . . . . .
C17 C 1.0025(2) 0.2722(2) 0.65624(13) 0.0268(4) Uani 1 1 d . . . . .
H17 H 1.014688 0.187612 0.635237 0.032 Uiso 1 1 calc R U . . .
C18 C 1.1172(2) 0.2566(2) 0.70414(13) 0.0270(4) Uani 1 1 d . . . . .
H18 H 1.204064 0.162225 0.7157 0.032 Uiso 1 1 calc R U . . .
C19 C 1.2218(2) 0.3693(3) 0.78700(16) 0.0362(5) Uani 1 1 d . . . . .
H19A H 1.305958 0.384516 0.748035 0.054 Uiso 1 1 calc R U . . .
H19B H 1.263016 0.268888 0.823175 0.054 Uiso 1 1 calc R U . . .
H19C H 1.174282 0.445819 0.823671 0.054 Uiso 1 1 calc R U . . .
C20 C 0.7512(3) 0.4292(3) 0.58256(14) 0.0332(5) Uani 1 1 d . . . . .
H20 H 0.773057 0.326966 0.573999 0.04 Uiso 1 1 calc R U . . .
C21 C 0.7737(3) 0.5211(4) 0.49465(16) 0.0499(7) Uani 1 1 d . . . . .
H21A H 0.755169 0.621252 0.501551 0.075 Uiso 1 1 calc R U . . .
H21B H 0.700691 0.531102 0.456854 0.075 Uiso 1 1 calc R U . . .
H21C H 0.879613 0.469853 0.469067 0.075 Uiso 1 1 calc R U . . .
C22 C 0.5854(3) 0.5008(4) 0.62206(18) 0.0582(8) Uani 1 1 d . . . . .
H22A H 0.572832 0.437964 0.677361 0.087 Uiso 1 1 calc R U . . .
H22B H 0.515144 0.509451 0.582973 0.087 Uiso 1 1 calc R U . . .
H22C H 0.561394 0.601255 0.631301 0.087 Uiso 1 1 calc R U . . .
C23 C 0.6680(4) 0.0255(3) 0.58057(19) 0.0572(7) Uani 1 1 d . . . . .
N1 N 0.66721(17) 0.45869(18) 0.83753(10) 0.0224(3) Uani 1 1 d . . . . .
N2 N 0.66310(18) 0.23038(18) 0.86317(10) 0.0228(3) Uani 1 1 d . . . . .
N3 N 0.61286(19) 0.12675(19) 0.90435(11) 0.0259(3) Uani 1 1 d . . . . .
N4 N 0.72730(19) 0.00163(19) 0.88566(11) 0.0258(3) Uani 1 1 d . . . . .
O1 O 1.06365(17) -0.05370(16) 0.73701(10) 0.0328(3) Uani 1 1 d . . . . .
O2 O 1.01574(18) -0.23377(16) 0.83348(11) 0.0360(3) Uani 1 1 d . . . . .
O3 O 0.42142(17) 0.81946(17) 0.89076(11) 0.0365(4) Uani 1 1 d . . . . .
O4 O 0.4970(3) -0.0898(4) 0.67753(18) 0.1070(11) Uani 1 1 d . . . . .
O5 O 0.73543(18) -0.14175(17) 0.72668(11) 0.0380(4) Uani 1 1 d . . . . .
O6 O 0.5274(3) 0.1040(3) 0.72392(17) 0.1006(10) Uani 1 1 d . . . . .
F1 F 0.5584(3) 0.1312(3) 0.53422(15) 0.1154(9) Uani 1 1 d . . . . .
F2 F 0.7395(3) -0.0867(3) 0.53917(12) 0.0942(7) Uani 1 1 d . . . . .
F3 F 0.7720(3) 0.0765(3) 0.58208(15) 0.0976(8) Uani 1 1 d . . . . .
S1 S 0.59687(7) -0.03039(7) 0.68974(4) 0.04164(14) Uani 1 1 d . . . . .
Cl1 Cl 0.96330(6) 0.26361(6) 0.92395(3) 0.03143(11) Uani 1 1 d . . . . .
Ru1 Ru 0.88904(2) 0.34004(2) 0.77909(2) 0.01981(5) Uani 1 1 d . . . . .
O7 O 0.8881(7) 0.5434(6) 1.0010(5) 0.051(2) Uani 0.301(6) 1 d G . P A -1
H7A H 0.976546 0.554122 1.009657 0.077 Uiso 0.301(6) 1 d G U P A -1
H7B H 0.930561 0.451229 0.979495 0.077 Uiso 0.301(6) 1 d G U P A -1

loop_
_atom_site_aniso_label
_atom_site_aniso_U_11
_atom_site_aniso_U_22
_atom_site_aniso_U_33
_atom_site_aniso_U_23
_atom_site_aniso_U_13
_atom_site_aniso_U_12
C1 0.0196(9) 0.0295(9) 0.0220(9) -0.0089(7) 0.0009(7) -0.0134(8)
C2 0.0237(9) 0.0296(10) 0.0254(9) -0.0079(8) 0.0008(7) -0.0164(8)
C3 0.0439(13) 0.0345(11) 0.0353(11) -0.0064(9) 0.0040(10) -0.0277(10)
C4 0.0232(9) 0.0297(10) 0.0312(10) -0.0093(8) -0.0042(8) -0.0142(8)
C5 0.0260(11) 0.0359(11) 0.0490(14) -0.0184(10) 0.0085(10) -0.0110(9)
C6 0.0485(14) 0.0500(14) 0.0436(14) -0.0200(12) 0.0099(11) -0.0246(12)
C7 0.0198(9) 0.0287(9) 0.0205(9) -0.0064(7) -0.0016(7) -0.0126(8)
C8 0.0191(9) 0.0352(10) 0.0226(9) -0.0054(8) -0.0006(7) -0.0149(8)
C9 0.0152(8) 0.0342(10) 0.0233(9) -0.0082(8) -0.0002(7) -0.0075(8)
C10 0.0211(9) 0.0270(9) 0.0269(10) -0.0094(8) -0.0010(7) -0.0068(8)
C11 0.0214(9) 0.0297(10) 0.0289(10) -0.0091(8) 0.0029(8) -0.0132(8)
C12 0.0245(10) 0.0306(11) 0.0384(12) -0.0102(9) -0.0050(9) -0.0024(8)
C13 0.0176(9) 0.0312(10) 0.0288(10) -0.0052(8) 0.0043(7) -0.0140(8)
C14 0.0216(9) 0.0247(9) 0.0287(10) -0.0073(8) 0.0045(7) -0.0137(8)
C15 0.0206(9) 0.0253(9) 0.0254(9) -0.0042(7) 0.0011(7) -0.0103(7)
C16 0.0264(9) 0.0302(10) 0.0213(9) -0.0065(8) 0.0038(7) -0.0157(8)
C17 0.0295(10) 0.0270(9) 0.0258(10) -0.0105(8) 0.0088(8) -0.0154(8)
C18 0.0200(9) 0.0267(9) 0.0291(10) -0.0064(8) 0.0066(8) -0.0085(8)
C19 0.0218(10) 0.0452(13) 0.0444(13) -0.0089(10) -0.0036(9) -0.0164(9)
C20 0.0357(11) 0.0433(12) 0.0301(11) -0.0097(9) -0.0038(9) -0.0232(10)
C21 0.0548(16) 0.0746(19) 0.0310(12) -0.0024(12) -0.0102(11) -0.0383(15)
C22 0.0327(13) 0.109(3) 0.0446(15) -0.0233(16) -0.0028(11) -0.0357(15)
C23 0.072(2) 0.0480(15) 0.0484(16) 0.0070(13) -0.0131(15) -0.0284(15)
N1 0.0175(7) 0.0277(8) 0.0242(8) -0.0080(6) 0.0019(6) -0.0113(6)
N2 0.0207(8) 0.0286(8) 0.0236(8) -0.0064(6) 0.0018(6) -0.0151(7)
N3 0.0259(8) 0.0327(9) 0.0264(8) -0.0068(7) 0.0016(7) -0.0195(7)
N4 0.0275(8) 0.0302(8) 0.0266(8) -0.0073(7) 0.0007(7) -0.0185(7)
O1 0.0286(7) 0.0284(7) 0.0418(9) -0.0140(6) 0.0088(6) -0.0135(6)
O2 0.0340(8) 0.0266(7) 0.0443(9) -0.0036(7) -0.0055(7) -0.0111(6)
O3 0.0239(7) 0.0309(8) 0.0527(10) -0.0181(7) 0.0079(7) -0.0095(6)
O4 0.0856(18) 0.191(3) 0.0829(18) 0.0224(19) -0.0299(15) -0.108(2)
O5 0.0345(8) 0.0319(8) 0.0412(9) -0.0041(7) -0.0084(7) -0.0082(7)
O6 0.0886(19) 0.0664(15) 0.0830(18) -0.0342(14) -0.0129(15) 0.0328(14)
F1 0.124(2) 0.0985(17) 0.0772(15) 0.0401(13) -0.0491(15) -0.0216(15)
F2 0.141(2) 0.0963(16) 0.0460(11) -0.0270(11) 0.0094(12) -0.0519(15)
F3 0.126(2) 0.1021(16) 0.0920(16) 0.0134(13) -0.0051(14) -0.0900(16)
S1 0.0263(3) 0.0483(3) 0.0412(3) -0.0037(3) -0.0055(2) -0.0097(2)
Cl1 0.0243(2) 0.0465(3) 0.0254(2) -0.0101(2) 0.00067(18) -0.0164(2)
Ru1 0.01589(8) 0.02277(8) 0.02291(8) -0.00787(6) 0.00298(5) -0.01012(6)
O7 0.045(4) 0.032(3) 0.080(5) -0.014(3) 0.005(3) -0.021(3)

loop_
_atom_type_symbol
_atom_type_description
_atom_type_scat_dispersion_real
_atom_type_scat_dispersion_imag
_atom_type_scat_source
C C 0.0033 0.0016 'International Tables Vol C Tables 4.2.6.8 and 6.1.1.4'
H H 0 0 'International Tables Vol C Tables 4.2.6.8 and 6.1.1.4'
Cl Cl 0.1484 0.1585 'International Tables Vol C Tables 4.2.6.8 and 6.1.1.4'
F F 0.0171 0.0103 'International Tables Vol C Tables 4.2.6.8 and 6.1.1.4'
N N 0.0061 0.0033 'International Tables Vol C Tables 4.2.6.8 and 6.1.1.4'
O O 0.0106 0.006 'International Tables Vol C Tables 4.2.6.8 and 6.1.1.4'
Ru Ru -1.2594 0.8363 'International Tables Vol C Tables 4.2.6.8 and 6.1.1.4'
S S 0.1246 0.1234 'International Tables Vol C Tables 4.2.6.8 and 6.1.1.4'

loop_
_exptl_crystal_face_index_h
_exptl_crystal_face_index_k
_exptl_crystal_face_index_l
_exptl_crystal_face_perp_dist
0 0 1 0.0377
0 0 -1 0.0377
1 5 2 0.0992
0 -1 0 0.0923
-1 -1 0 0.1582
-5 0 -2 0.2045
5 0 2 0.1791

loop_
_geom_angle_atom_site_label_1
_geom_angle_atom_site_label_2
_geom_angle_atom_site_label_3
_geom_angle
N2 C1 C2 100.86(16)
N2 C1 Ru1 112.33(13)
C2 C1 Ru1 145.30(14)
N4 C2 C1 107.42(17)
N4 C2 C4 120.43(17)
C1 C2 C4 132.15(17)
N4 C3 H3A 109.5
N4 C3 H3B 109.5
H3A C3 H3B 109.5
N4 C3 H3C 109.5
H3A C3 H3C 109.5
H3B C3 H3C 109.5
O2 C4 O1 125.34(19)
O2 C4 C2 124.35(19)
O1 C4 C2 110.31(17)
O1 C5 C6 109.90(19)
O1 C5 H5A 109.7
C6 C5 H5A 109.7
O1 C5 H5B 109.7
C6 C5 H5B 109.7
H5A C5 H5B 108.2
C5 C6 H6A 109.5
C5 C6 H6B 109.5
H6A C6 H6B 109.5
C5 C6 H6C 109.5
H6A C6 H6C 109.5
H6B C6 H6C 109.5
N1 C7 C8 123.96(18)
N1 C7 N2 110.91(15)
C8 C7 N2 125.13(17)
C7 C8 C9 118.24(18)
C7 C8 H8 120.9
C9 C8 H8 120.9
C10 C9 C8 118.41(17)
C10 C9 H9 120.8
C8 C9 H9 120.8
O3 C10 C9 126.52(17)
O3 C10 C11 113.85(18)
C9 C10 C11 119.60(18)
N1 C11 C10 121.91(18)
N1 C11 H11 119
C10 C11 H11 119
O3 C12 H12A 109.5
O3 C12 H12B 109.5
H12A C12 H12B 109.5
O3 C12 H12C 109.5
H12A C12 H12C 109.5
H12B C12 H12C 109.5
C14 C13 C18 119.03(18)
C14 C13 C19 119.67(19)
C18 C13 C19 121.25(18)
C14 C13 Ru1 70.95(10)
C18 C13 Ru1 69.28(10)
C19 C13 Ru1 129.79(14)
C13 C14 C15 119.92(18)
C13 C14 Ru1 72.62(11)
C15 C14 Ru1 68.97(11)
C13 C14 H14 120
C15 C14 H14 120
Ru1 C14 H14 131.1
C16 C15 C14 122.35(18)
C16 C15 Ru1 72.62(11)
C14 C15 Ru1 73.69(11)
C16 C15 H15 118.8
C14 C15 H15 118.8
Ru1 C15 H15 126.9
C15 C16 C17 116.45(18)
C15 C16 C20 121.55(18)
C17 C16 C20 121.97(18)
C15 C16 Ru1 69.89(11)
C17 C16 Ru1 69.51(11)
C20 C16 Ru1 132.73(14)
C18 C17 C16 122.25(18)
C18 C17 Ru1 72.49(11)
C16 C17 Ru1 72.68(11)
C18 C17 H17 118.9
C16 C17 H17 118.9
Ru1 C17 H17 128.3
C17 C18 C13 119.89(18)
C17 C18 Ru1 70.02(11)
C13 C18 Ru1 73.65(10)
C17 C18 H18 120.1
C13 C18 H18 120.1
Ru1 C18 H18 128.5
C13 C19 H19A 109.5
C13 C19 H19B 109.5
H19A C19 H19B 109.5
C13 C19 H19C 109.5
H19A C19 H19C 109.5
H19B C19 H19C 109.5
C16 C20 C22 113.54(18)
C16 C20 C21 108.31(18)
C22 C20 C21 110.9(2)
C16 C20 H20 108
C22 C20 H20 108
C21 C20 H20 108
C20 C21 H21A 109.5
C20 C21 H21B 109.5
H21A C21 H21B 109.5
C20 C21 H21C 109.5
H21A C21 H21C 109.5
H21B C21 H21C 109.5
C20 C22 H22A 109.5
C20 C22 H22B 109.5
H22A C22 H22B 109.5
C20 C22 H22C 109.5
H22A C22 H22C 109.5
H22B C22 H22C 109.5
F2 C23 F1 107.1(3)
F2 C23 F3 105.9(3)
F1 C23 F3 108.2(3)
F2 C23 S1 112.5(2)
F1 C23 S1 113.0(2)
F3 C23 S1 109.7(2)
C11 N1 C7 117.78(16)
C11 N1 Ru1 124.51(13)
C7 N1 Ru1 117.70(12)
N3 N2 C1 116.33(16)
N3 N2 C7 122.15(15)
C1 N2 C7 121.22(16)
N4 N3 N2 102.47(15)
N3 N4 C2 112.89(16)
N3 N4 C3 117.36(16)
C2 N4 C3 129.67(18)
C4 O1 C5 116.86(16)
C10 O3 C12 118.78(17)
O6 S1 O4 117.1(2)
O6 S1 O5 114.10(14)
O4 S1 O5 113.86(16)
O6 S1 C23 103.99(16)
O4 S1 C23 102.92(16)
O5 S1 C23 102.41(13)
C1 Ru1 N1 77.60(7)
C1 Ru1 C17 95.64(7)
N1 Ru1 C17 140.24(7)
C1 Ru1 C15 136.03(7)
N1 Ru1 C15 90.44(7)
C17 Ru1 C15 67.25(7)
C1 Ru1 C18 111.92(7)
N1 Ru1 C18 169.44(7)
C17 Ru1 C18 37.49(8)
C15 Ru1 C18 79.51(7)
C1 Ru1 C16 105.21(7)
N1 Ru1 C16 105.58(7)
C17 Ru1 C16 37.82(7)
C15 Ru1 C16 37.49(7)
C18 Ru1 C16 68.20(7)
C1 Ru1 C14 172.77(7)
N1 Ru1 C14 103.46(6)
C17 Ru1 C14 78.93(7)
C15 Ru1 C14 37.34(7)
C18 Ru1 C14 66.50(7)
C16 Ru1 C14 67.58(7)
C1 Ru1 C13 145.17(7)
N1 Ru1 C13 135.17(7)
C17 Ru1 C13 66.96(7)
C15 Ru1 C13 66.76(7)
C18 Ru1 C13 37.07(7)
C16 Ru1 C13 79.89(7)
C14 Ru1 C13 36.43(7)
C1 Ru1 Cl1 83.57(5)
N1 Ru1 Cl1 84.11(5)
C17 Ru1 Cl1 134.63(6)
C15 Ru1 Cl1 137.72(5)
C18 Ru1 Cl1 101.11(6)
C16 Ru1 Cl1 167.98(5)
C14 Ru1 Cl1 103.63(5)
C13 Ru1 Cl1 88.23(5)
H7A O7 H7B 104.5

loop_
_geom_bond_atom_site_label_1
_geom_bond_atom_site_label_2
_geom_bond_distance
C1 N2 1.376(2)
C1 C2 1.392(3)
C1 Ru1 2.0570(19)
C2 N4 1.374(2)
C2 C4 1.483(3)
C3 N4 1.469(3)
C3 H3A 0.98
C3 H3B 0.98
C3 H3C 0.98
C4 O2 1.202(2)
C4 O1 1.328(2)
C5 O1 1.463(2)
C5 C6 1.489(3)
C5 H5A 0.99
C5 H5B 0.99
C6 H6A 0.98
C6 H6B 0.98
C6 H6C 0.98
C7 N1 1.344(2)
C7 C8 1.378(3)
C7 N2 1.410(2)
C8 C9 1.390(3)
C8 H8 0.95
C9 C10 1.385(3)
C9 H9 0.95
C10 O3 1.354(2)
C10 C11 1.397(3)
C11 N1 1.336(2)
C11 H11 0.95
C12 O3 1.426(2)
C12 H12A 0.98
C12 H12B 0.98
C12 H12C 0.98
C13 C14 1.410(3)
C13 C18 1.424(3)
C13 C19 1.500(3)
C13 Ru1 2.2665(18)
C14 C15 1.419(3)
C14 Ru1 2.2449(18)
C14 H14 0.95
C15 C16 1.415(3)
C15 Ru1 2.1832(19)
C15 H15 0.95
C16 C17 1.425(3)
C16 C20 1.510(3)
C16 Ru1 2.2189(19)
C17 C18 1.410(3)
C17 Ru1 2.1773(19)
C17 H17 0.95
C18 Ru1 2.2093(18)
C18 H18 0.95
C19 H19A 0.98
C19 H19B 0.98
C19 H19C 0.98
C20 C22 1.520(3)
C20 C21 1.526(3)
C20 H20 1
C21 H21A 0.98
C21 H21B 0.98
C21 H21C 0.98
C22 H22A 0.98
C22 H22B 0.98
C22 H22C 0.98
C23 F2 1.304(4)
C23 F1 1.310(3)
C23 F3 1.341(4)
C23 S1 1.811(3)
N1 Ru1 2.1024(15)
N2 N3 1.336(2)
N3 N4 1.310(2)
O4 S1 1.424(2)
O5 S1 1.4298(16)
O6 S1 1.417(2)
Cl1 Ru1 2.4091(5)
O7 H7A 0.9584
O7 H7B 0.9584

loop_
_geom_torsion_atom_site_label_1
_geom_torsion_atom_site_label_2
_geom_torsion_atom_site_label_3
_geom_torsion_atom_site_label_4
_geom_torsion
N2 C1 C2 N4 -1.7(2)
Ru1 C1 C2 N4 161.4(2)
N2 C1 C2 C4 177.6(2)
Ru1 C1 C2 C4 -19.4(4)
N4 C2 C4 O2 -15.9(3)
C1 C2 C4 O2 165.0(2)
N4 C2 C4 O1 164.29(17)
C1 C2 C4 O1 -14.9(3)
N1 C7 C8 C9 -1.7(3)
N2 C7 C8 C9 177.96(17)
C7 C8 C9 C10 -1.3(3)
C8 C9 C10 O3 -174.69(19)
C8 C9 C10 C11 3.2(3)
O3 C10 C11 N1 175.90(18)
C9 C10 C11 N1 -2.2(3)
C18 C13 C14 C15 -0.4(3)
C19 C13 C14 C15 -177.75(18)
Ru1 C13 C14 C15 -52.12(16)
C18 C13 C14 Ru1 51.70(16)
C19 C13 C14 Ru1 -125.63(18)
C13 C14 C15 C16 -2.6(3)
Ru1 C14 C15 C16 -56.38(17)
C13 C14 C15 Ru1 53.80(16)
C14 C15 C16 C17 3.6(3)
Ru1 C15 C16 C17 -53.23(15)
C14 C15 C16 C20 -174.59(18)
Ru1 C15 C16 C20 128.54(18)
C14 C15 C16 Ru1 56.87(17)
C15 C16 C17 C18 -1.9(3)
C20 C16 C17 C18 176.35(18)
Ru1 C16 C17 C18 -55.28(17)
C15 C16 C17 Ru1 53.42(15)
C20 C16 C17 Ru1 -128.36(18)
C16 C17 C18 C13 -1.0(3)
Ru1 C17 C18 C13 -56.33(16)
C16 C17 C18 Ru1 55.37(17)
C14 C13 C18 C17 2.1(3)
C19 C13 C18 C17 179.41(18)
Ru1 C13 C18 C17 54.60(16)
C14 C13 C18 Ru1 -52.48(16)
C19 C13 C18 Ru1 124.81(18)
C15 C16 C20 C22 -50.2(3)
C17 C16 C20 C22 131.7(2)
Ru1 C16 C20 C22 40.9(3)
C15 C16 C20 C21 73.5(3)
C17 C16 C20 C21 -104.6(2)
Ru1 C16 C20 C21 164.57(17)
C10 C11 N1 C7 -0.7(3)
C10 C11 N1 Ru1 -179.41(14)
C8 C7 N1 C11 2.8(3)
N2 C7 N1 C11 -176.99(16)
C8 C7 N1 Ru1 -178.46(15)
N2 C7 N1 Ru1 1.8(2)
C2 C1 N2 N3 1.3(2)
Ru1 C1 N2 N3 -168.32(13)
C2 C1 N2 C7 175.26(16)
Ru1 C1 N2 C7 5.6(2)
N1 C7 N2 N3 168.63(17)
C8 C7 N2 N3 -11.1(3)
N1 C7 N2 C1 -4.9(2)
C8 C7 N2 C1 175.32(18)
C1 N2 N3 N4 -0.4(2)
C7 N2 N3 N4 -174.26(16)
N2 N3 N4 C2 -0.8(2)
N2 N3 N4 C3 176.26(17)
C1 C2 N4 N3 1.7(2)
C4 C2 N4 N3 -177.70(17)
C1 C2 N4 C3 -174.94(19)
C4 C2 N4 C3 5.7(3)
O2 C4 O1 C5 4.5(3)
C2 C4 O1 C5 -175.63(17)
C6 C5 O1 C4 89.2(2)
C9 C10 O3 C12 -18.8(3)
C11 C10 O3 C12 163.24(18)
F2 C23 S1 O6 178.6(3)
F1 C23 S1 O6 -59.8(3)
F3 C23 S1 O6 61.0(3)
F2 C23 S1 O4 -58.8(3)
F1 C23 S1 O4 62.8(3)
F3 C23 S1 O4 -176.4(3)
F2 C23 S1 O5 59.6(3)
F1 C23 S1 O5 -178.9(2)
F3 C23 S1 O5 -58.0(2)
